data_4318440
loop_
_publ_author_name
'Jens Wessel'
'Ulrich Behrens'
'Enno Lork'
'Tobias Borrmann'
'Wolf-Dieter Stohrer'
'R\"udiger Mews'

_publ_contact_author
;
       R\"udiger Mews
       Institut f\"ur Anorganische und Physikalische Chemie
       der Universit\"at
       Postfach 330 440
       28334 Bremen
       Bundesrepublik Deutschland
;
_publ_contact_author_email mews@chemie.uni-bremen.de
_publ_contact_author_fax '049 421 2184267'
_publ_contact_author_phone '049 421 2183354'
_publ_section_title
;
 Tris(dimethylamino)oxosulfonium Difluorotrimethylsilicate,
 (Me2N)3SO+Me3SiF2- (TAOS Fluoride)
;
_journal_name_full 'Inorganic Chemistry'
_journal_page_first 4715
_journal_page_last 4721
_journal_paper_doi 10.1021/ic0201755
_journal_volume 41
_journal_year 2002
_chemical_formula_sum 'C6 H19 F2 N3 O S'
_chemical_formula_weight 219.30
_chemical_name_systematic
;
?
;
_space_group_IT_number 14
_symmetry_cell_setting monoclinic
_symmetry_space_group_name_Hall '-P 2yn'
_symmetry_space_group_name_H-M 'P 1 21/n 1'
_atom_sites_solution_hydrogens geom
_atom_sites_solution_primary direct
_atom_sites_solution_secondary difmap
_audit_creation_method SHELXL
_cell_angle_alpha 90.00
_cell_angle_beta 101.330(10)
_cell_angle_gamma 90.00
_cell_formula_units_Z 4
_cell_length_a 6.0280(10)
_cell_length_b 12.3520(10)
_cell_length_c 14.5320(10)
_cell_measurement_reflns_used 52
_cell_measurement_temperature 173(2)
_cell_measurement_theta_max 15.073
_cell_measurement_theta_min 4.783
_cell_volume 1060.9(2)
_computing_cell_refinement 'Siemens XSCANS'
_computing_data_collection 'Siemens XSCANS'
_computing_data_reduction 'Siemens XSCANS'
_computing_molecular_graphics DIAMOND
_computing_publication_material 'SHELXL-93 (Sheldrick, 1993)'
_computing_structure_refinement 'SHELXL-93 (Sheldrick, 1993)'
_computing_structure_solution 'SHELXS-86 (Sheldrick, 1990)'
_diffrn_ambient_temperature 173(2)
_diffrn_measurement_device 'Siemens P4'
_diffrn_measurement_method '2\q/\w scans'
_diffrn_radiation_monochromator graphite
_diffrn_radiation_source 'normal-focus sealed tube'
_diffrn_radiation_type MoK\a
_diffrn_radiation_wavelength 0.71073
_diffrn_reflns_av_R_equivalents 0.0561
_diffrn_reflns_av_sigmaI/netI 0.0444
_diffrn_reflns_limit_h_max 7
_diffrn_reflns_limit_h_min -1
_diffrn_reflns_limit_k_max 15
_diffrn_reflns_limit_k_min -15
_diffrn_reflns_limit_l_max 18
_diffrn_reflns_limit_l_min -1
_diffrn_reflns_number 6175
_diffrn_reflns_theta_max 27.50
_diffrn_reflns_theta_min 2.86
_diffrn_standards_decay_% 'random variation +/-2.0'
_diffrn_standards_interval_count 197
_diffrn_standards_number 3
_exptl_absorpt_coefficient_mu 0.304
_exptl_absorpt_correction_type none
_exptl_crystal_colour Colourless
_exptl_crystal_density_diffrn 1.373
_exptl_crystal_density_method 'not measured'
_exptl_crystal_description plate
_exptl_crystal_F_000 472
_exptl_crystal_size_max 0.6
_exptl_crystal_size_mid 0.4
_exptl_crystal_size_min 0.1
_refine_diff_density_max 0.369
_refine_diff_density_min -0.295
_refine_diff_density_rms 0.058
_refine_ls_extinction_coef 0.0652(53)
_refine_ls_extinction_expression Fc^*^=kFc[1+0.001xFc^2^\l^3^/sin(2\q)]^-1/4^
_refine_ls_extinction_method SHELXL
_refine_ls_goodness_of_fit_all 1.041
_refine_ls_goodness_of_fit_obs 1.072
_refine_ls_hydrogen_treatment refU
_refine_ls_matrix_type full
_refine_ls_number_parameters 130
_refine_ls_number_reflns 2430
_refine_ls_number_restraints 1
_refine_ls_restrained_S_all 1.041
_refine_ls_restrained_S_obs 1.071
_refine_ls_R_factor_all 0.0391
_refine_ls_R_factor_obs 0.0341
_refine_ls_shift/esd_max 0.001
_refine_ls_shift/esd_mean 0.000
_refine_ls_structure_factor_coef Fsqd
_refine_ls_weighting_details 'w=1/[\s^2^(Fo^2^)+(0.0527P)^2^+0.2672P] where P=(Fo^2^+2Fc^2^)/3'
_refine_ls_weighting_scheme calc
_refine_ls_wR_factor_all 0.0971
_refine_ls_wR_factor_obs 0.0937
_reflns_number_observed 2150
_reflns_number_total 2430
_reflns_observed_criterion >2sigma(I)
_cod_data_source_file ic0201755_3.cif
_cod_data_source_block jw27
_cod_depositor_comments
;
The following automatic conversions were performed:

'_symmetry_cell_setting' value 'Monoclinic' changed to 'monoclinic'
according to the built-in table from CIF Core dictionary named
'cif_core.dic' version 2.4.1 from 2010-06-29.

Automatic conversion script
Id: cif_fix_values 1646 2011-03-28 12:23:43Z adriana 

The following automatic conversions were performed:

'_refine_ls_weighting_scheme' value 'calc
w=1/[\s^2^(Fo^2^)+(0.0527P)^2^+0.2672P] where P=(Fo^2^+2Fc^2^)/3' was
changed to 'calc'. New tag '_refine_ls_weighting_details' was
created. The value of the new tag was set to
'w=1/[\s^2^(Fo^2^)+(0.0527P)^2^+0.2672P] where P=(Fo^2^+2Fc^2^)/3'.

Automatic conversion script
Id: cif_fix_values 3143 2015-03-26 13:38:13Z robertas 
;
_cod_original_cell_volume 1060.93(16)
_cod_database_code 4318440

loop_
_symmetry_equiv_pos_as_xyz
'x, y, z'
'-x+1/2, y+1/2, -z+1/2'
'-x, -y, -z'
'x-1/2, -y-1/2, z-1/2'

loop_
_atom_site_aniso_label
_atom_site_aniso_U_11
_atom_site_aniso_U_22
_atom_site_aniso_U_33
_atom_site_aniso_U_23
_atom_site_aniso_U_13
_atom_site_aniso_U_12
S1 0.0190(2) 0.0234(2) 0.0181(2) 0.00070(10) 0.00346(12) -0.00039(11)
O1 0.0227(5) 0.0458(7) 0.0337(6) 0.0010(4) 0.0111(4) -0.0007(4)
N1 0.0297(6) 0.0213(6) 0.0219(5) -0.0020(4) 0.0061(4) 0.0011(4)
C1 0.0413(8) 0.0331(8) 0.0253(7) -0.0080(6) 0.0046(6) 0.0098(6)
C2 0.0392(8) 0.0266(7) 0.0331(7) -0.0025(6) 0.0103(6) -0.0112(6)
N2 0.0358(7) 0.0243(6) 0.0242(6) 0.0055(4) -0.0069(5) -0.0060(5)
C3 0.0466(9) 0.0251(7) 0.0335(8) 0.0074(6) -0.0025(7) -0.0081(6)
C4 0.0269(7) 0.0346(8) 0.0415(8) 0.0080(7) -0.0092(6) -0.0017(6)
N3 0.0194(5) 0.0256(6) 0.0172(5) -0.0004(4) 0.0006(4) 0.0012(4)
C5 0.0269(7) 0.0289(7) 0.0281(7) -0.0019(5) 0.0071(5) 0.0057(5)
C6 0.0269(7) 0.0398(8) 0.0217(6) 0.0039(6) -0.0035(5) 0.0037(6)
F1 0.0361(5) 0.0384(5) 0.0382(5) -0.0061(4) 0.0053(4) -0.0028(4)
F2 0.0388(6) 0.0436(6) 0.0714(7) -0.0072(5) 0.0042(5) -0.0082(4)

loop_
_atom_site_label
_atom_site_type_symbol
_atom_site_fract_x
_atom_site_fract_y
_atom_site_fract_z
_atom_site_U_iso_or_equiv
_atom_site_thermal_displace_type
_atom_site_occupancy
_atom_site_calc_flag
_atom_site_refinement_flags
_atom_site_disorder_group
S1 S 0.13994(5) 0.95861(3) 0.72037(2) 0.02019(13) Uani 1 d . .
O1 O 0.3718(2) 0.96317(9) 0.71175(8) 0.0333(3) Uani 1 d . .
N1 N 0.0467(2) 0.83865(9) 0.70122(8) 0.0242(3) Uani 1 d . .
C1 C 0.0970(3) 0.77878(13) 0.61986(10) 0.0335(3) Uani 1 d . .
H1A H 0.2241(15) 0.8133(7) 0.5984(6) 0.0551(15) Uiso 1 calc R .
H1B H -0.0365(8) 0.7795(10) 0.5690(4) 0.0551(15) Uiso 1 calc R .
H1C H 0.1366(23) 0.7038(3) 0.6382(3) 0.0551(15) Uiso 1 calc R .
C2 C -0.1395(3) 0.79634(12) 0.74207(11) 0.0326(3) Uani 1 d . .
H2A H -0.1573(15) 0.8412(7) 0.7958(6) 0.0551(15) Uiso 1 calc R .
H2B H -0.1059(11) 0.7216(4) 0.7630(9) 0.0551(15) Uiso 1 calc R .
H2C H -0.2799(5) 0.7979(10) 0.6948(3) 0.0551(15) Uiso 1 calc R .
N2 N -0.0114(2) 1.03984(10) 0.64993(9) 0.0298(3) Uani 1 d . .
C3 C 0.0752(3) 1.15097(12) 0.64547(11) 0.0365(4) Uani 1 d . .
H3A H 0.1841(17) 1.1526(2) 0.6035(7) 0.0551(15) Uiso 1 calc R .
H3B H 0.1501(19) 1.1742(4) 0.7084(2) 0.0551(15) Uiso 1 calc R .
H3C H -0.0508(4) 1.1999(2) 0.6215(9) 0.0551(15) Uiso 1 calc R .
C4 C -0.2196(3) 1.01083(14) 0.58577(12) 0.0365(4) Uani 1 d . .
H4A H -0.2598(13) 0.9359(4) 0.5975(7) 0.0551(15) Uiso 1 calc R .
H4B H -0.1979(8) 1.0178(11) 0.52095(12) 0.0551(15) Uiso 1 calc R .
H4C H -0.3415(6) 1.0593(7) 0.5956(7) 0.0551(15) Uiso 1 calc R .
N3 N 0.1167(2) 0.99523(9) 0.82273(7) 0.0212(2) Uani 1 d . .
C5 C -0.0923(2) 1.04111(12) 0.84473(10) 0.0277(3) Uani 1 d . .
H5A H -0.2004(9) 1.0555(10) 0.78628(11) 0.0551(15) Uiso 1 calc R .
H5B H -0.0570(4) 1.1089(6) 0.8796(8) 0.0551(15) Uiso 1 calc R .
H5C H -0.1584(13) 0.9895(5) 0.8829(8) 0.0551(15) Uiso 1 calc R .
C6 C 0.2773(3) 0.94973(13) 0.90361(10) 0.0306(3) Uani 1 d . .
H6A H 0.4182(9) 0.9297(10) 0.8839(3) 0.0551(15) Uiso 1 calc R .
H6B H 0.2107(10) 0.8854(7) 0.9269(6) 0.0551(15) Uiso 1 calc R .
H6C H 0.3096(18) 1.0040(4) 0.9537(4) 0.0551(15) Uiso 1 calc R .
F1 F -0.7257(2) 0.66715(8) 0.45830(7) 0.0378(2) Uani 1 d D .
H10 H -0.5820(29) 0.7263(16) 0.4790(19) 0.093(10) Uiso 1 d D .
F2 F -0.4400(2) 0.78292(9) 0.50962(9) 0.0522(3) Uani 1 d D .

loop_
_atom_type_symbol
_atom_type_description
_atom_type_scat_dispersion_real
_atom_type_scat_dispersion_imag
_atom_type_scat_source
C C 0.0033 0.0016 'International Tables Vol C Tables 4.2.6.8 and 6.1.1.4'
H H 0.0000 0.0000 'International Tables Vol C Tables 4.2.6.8 and 6.1.1.4'
N N 0.0061 0.0033 'International Tables Vol C Tables 4.2.6.8 and 6.1.1.4'
O O 0.0106 0.0060 'International Tables Vol C Tables 4.2.6.8 and 6.1.1.4'
F F 0.0171 0.0103 'International Tables Vol C Tables 4.2.6.8 and 6.1.1.4'
S S 0.1246 0.1234 'International Tables Vol C Tables 4.2.6.8 and 6.1.1.4'

loop_
_geom_angle_atom_site_label_1
_geom_angle_atom_site_label_2
_geom_angle_atom_site_label_3
_geom_angle
_geom_angle_site_symmetry_1
_geom_angle_site_symmetry_3
_geom_angle_publ_flag
O1 S1 N3 109.82(6) . . ?
O1 S1 N2 111.51(7) . . ?
N3 S1 N2 106.19(7) . . ?
O1 S1 N1 109.86(7) . . ?
N3 S1 N1 109.66(6) . . ?
N2 S1 N1 109.74(6) . . ?
C2 N1 C1 116.10(12) . . ?
C2 N1 S1 122.28(10) . . ?
C1 N1 S1 119.10(10) . . ?
C4 N2 C3 118.03(12) . . ?
C4 N2 S1 124.90(10) . . ?
C3 N2 S1 116.94(10) . . ?
C5 N3 C6 115.35(11) . . ?
C5 N3 S1 123.37(9) . . ?
C6 N3 S1 118.15(9) . . ?

loop_
_geom_bond_atom_site_label_1
_geom_bond_atom_site_label_2
_geom_bond_distance
_geom_bond_site_symmetry_2
_geom_bond_publ_flag
S1 O1 1.4289(11) . ?
S1 N3 1.5871(11) . ?
S1 N2 1.5874(12) . ?
S1 N1 1.5897(12) . ?
N1 C2 1.465(2) . ?
N1 C1 1.476(2) . ?
N2 C4 1.454(2) . ?
N2 C3 1.475(2) . ?
N3 C5 1.472(2) . ?
N3 C6 1.479(2) . ?
F1 H10 1.128(2) . ?
